data_8107604
loop_
_publ_author_name
'Wang, Mengdan'
'Wang, Junling'
'Guo, Yafei'
'Lu, Weiwei'
'Luo, Jie'
'Ma, Jun-Ying'

_publ_section_title
;
 The crystal structure of
 3-(2-hydroxyphenyl)-4-phenyl-6-(p-tolyl)-2H-pyran-2-one, C24H18O3
;
_journal_issue 5
_journal_name_full 'Zeitschrift f\"ur Kristallographie - New Crystal Structures'
_journal_page_first 933
_journal_page_last 935
_journal_paper_doi 10.1515/ncrs-2023-0283
_journal_volume 238
_journal_year 2023
_chemical_formula_sum 'C14 H23 N3 S'
_chemical_formula_weight 265.41
_chemical_name_systematic (E)-2-((E)-4-(2,6,6-trimethylcyclohex-1-en-1-yl)but-3-en-2-ylidene)hydrazine-1-carbothioamide
_space_group_crystal_system monoclinic
_space_group_IT_number 14
_space_group_name_Hall '-P 2ybc'
_space_group_name_H-M_alt 'P 1 21/c 1'
_atom_sites_solution_hydrogens geom
_cell_angle_alpha 90
_cell_angle_beta 112.675(2)
_cell_angle_gamma 90
_cell_formula_units_Z 4
_cell_length_a 15.1642(8)
_cell_length_b 6.9215(3)
_cell_length_c 15.2182(7)
_cell_measurement_reflns_used 4937
_cell_measurement_temperature 150(2)
_cell_measurement_theta_max 26.34
_cell_measurement_theta_min 2.91
_cell_volume 1473.83(12)
_computing_cell_refinement 'APEX2, SAINT and SADABS [1]'
_computing_data_collection 'APEX2, SAINT and SADABS [1]'
_computing_data_reduction 'APEX2, SAINT and SADABS [1]'
_computing_molecular_graphics 'Diamond 4.0 [4]'
_computing_publication_material 'SHELXL-2014/7 (Sheldrick, 2014) [2,3]'
_computing_structure_refinement 'SHELXL-2014/7 (Sheldrick, 2014) [2,3]'
_computing_structure_solution 'SHELXL-2014/7 (Sheldrick, 2014) [2,3]'
_diffrn_ambient_temperature 150(2)
_diffrn_measured_fraction_theta_full 0.993
_diffrn_measured_fraction_theta_max 0.993
_diffrn_measurement_device_type 'Bruker APEX-II CCD'
_diffrn_measurement_method '\f and \w scans'
_diffrn_radiation_type MoK\a
_diffrn_radiation_wavelength 0.71073
_diffrn_reflns_av_R_equivalents 0.0482
_diffrn_reflns_av_unetI/netI 0.0265
_diffrn_reflns_Laue_measured_fraction_full 0.993
_diffrn_reflns_Laue_measured_fraction_max 0.993
_diffrn_reflns_limit_h_max 18
_diffrn_reflns_limit_h_min -18
_diffrn_reflns_limit_k_max 8
_diffrn_reflns_limit_k_min -8
_diffrn_reflns_limit_l_max 17
_diffrn_reflns_limit_l_min -18
_diffrn_reflns_number 20046
_diffrn_reflns_point_group_measured_fraction_full 0.993
_diffrn_reflns_point_group_measured_fraction_max 0.993
_diffrn_reflns_theta_full 25.242
_diffrn_reflns_theta_max 25.495
_diffrn_reflns_theta_min 2.912
_exptl_absorpt_coefficient_mu 0.208
_exptl_crystal_colour colorless
_exptl_crystal_density_diffrn 1.196
_exptl_crystal_description block
_exptl_crystal_F_000 576
_exptl_crystal_size_max 0.200
_exptl_crystal_size_mid 0.150
_exptl_crystal_size_min 0.100
_refine_diff_density_max 0.315
_refine_diff_density_min -0.254
_refine_diff_density_rms 0.045
_refine_ls_extinction_coef .
_refine_ls_extinction_method none
_refine_ls_goodness_of_fit_ref 1.098
_refine_ls_hydrogen_treatment constr
_refine_ls_matrix_type full
_refine_ls_number_parameters 167
_refine_ls_number_reflns 2727
_refine_ls_number_restraints 0
_refine_ls_restrained_S_all 1.098
_refine_ls_R_factor_all 0.0541
_refine_ls_R_factor_gt 0.0453
_refine_ls_shift/su_max 0.000
_refine_ls_shift/su_mean 0.000
_refine_ls_structure_factor_coef Fsqd
_refine_ls_weighting_details 'w=1/[\s^2^(Fo^2^)+(0.0637P)^2^+0.5836P] where P=(Fo^2^+2Fc^2^)/3'
_refine_ls_weighting_scheme calc
_refine_ls_wR_factor_gt 0.1161
_refine_ls_wR_factor_ref 0.1240
_reflns_Friedel_coverage 0.000
_reflns_Friedel_fraction_full .
_reflns_Friedel_fraction_max .
_reflns_number_gt 2291
_reflns_number_total 2727
_reflns_threshold_expression 'I > 2\s(I)'
_cod_data_source_file suppl_j_ncrs-2023-0283_suppl.cif
_cod_data_source_block mo_0224_5_0m
_cod_original_sg_symbol_H-M 'P 21/c'
_cod_database_code 8107604
_shelx_space_group_comment
;
The symmetry employed for this shelxl refinement is uniquely defined
by the following loop, which should always be used as a source of
symmetry information in preference to the above space-group names.
They are only intended as comments.
;
_shelx_estimated_absorpt_t_min 0.960
_shelx_estimated_absorpt_t_max 0.980

loop_
_space_group_symop_operation_xyz
'x, y, z'
'-x, y+1/2, -z+1/2'
'-x, -y, -z'
'x, -y-1/2, z-1/2'

loop_
_atom_site_label
_atom_site_type_symbol
_atom_site_fract_x
_atom_site_fract_y
_atom_site_fract_z
_atom_site_U_iso_or_equiv
_atom_site_adp_type
_atom_site_occupancy
_atom_site_site_symmetry_order
_atom_site_calc_flag
_atom_site_refinement_flags_posn
_atom_site_refinement_flags_adp
_atom_site_refinement_flags_occupancy
_atom_site_disorder_assembly
_atom_site_disorder_group
S1 S 0.58360(3) 1.02285(7) 0.42188(3) 0.03531(18) Uani 1 1 d . . . . .
N1 N 0.50633(11) 0.8022(2) 0.26928(11) 0.0342(4) Uani 1 1 d . . . . .
H1A H 0.4696 0.7069 0.2372 0.041 Uiso 1 1 calc R U . . .
H1B H 0.5397 0.8694 0.2437 0.041 Uiso 1 1 calc R U . . .
N2 N 0.45936(11) 0.7384(2) 0.39255(11) 0.0322(4) Uani 1 1 d . . . . .
H2 H 0.4584 0.7677 0.4484 0.039 Uiso 1 1 calc R U . . .
N3 N 0.40750(11) 0.5831(2) 0.34135(11) 0.0316(4) Uani 1 1 d . . . . .
C5 C 0.24128(13) 0.2112(3) 0.33660(13) 0.0312(4) Uani 1 1 d . . . . .
H5 H 0.2358 0.2378 0.3955 0.037 Uiso 1 1 calc R U . . .
C3 C 0.35447(13) 0.4865(3) 0.37571(13) 0.0305(4) Uani 1 1 d . . . . .
C4 C 0.30079(13) 0.3293(3) 0.31560(13) 0.0316(4) Uani 1 1 d . . . . .
H4 H 0.3083 0.3083 0.2572 0.038 Uiso 1 1 calc R U . . .
C1 C 0.51149(13) 0.8445(3) 0.35580(13) 0.0299(4) Uani 1 1 d . . . . .
C6 C 0.18361(13) 0.0484(3) 0.28366(13) 0.0308(4) Uani 1 1 d . . . . .
C12 C 0.17125(14) 0.0089(3) 0.17978(14) 0.0341(4) Uani 1 1 d . . . . .
C7 C 0.14312(13) -0.0674(3) 0.32955(14) 0.0346(4) Uani 1 1 d . . . . .
C2 C 0.34619(16) 0.5341(3) 0.46823(14) 0.0399(5) Uani 1 1 d . . . . .
H2A H 0.4093 0.5688 0.5156 0.060 Uiso 1 1 calc R U . . .
H2B H 0.3216 0.4215 0.4907 0.060 Uiso 1 1 calc R U . . .
H2C H 0.3023 0.6430 0.4590 0.060 Uiso 1 1 calc R U . . .
C14 C 0.26476(16) -0.0666(3) 0.17541(16) 0.0433(5) Uani 1 1 d . . . . .
H14A H 0.2549 -0.0941 0.1091 0.065 Uiso 1 1 calc R U . . .
H14B H 0.2842 -0.1852 0.2132 0.065 Uiso 1 1 calc R U . . .
H14C H 0.3149 0.0313 0.2012 0.065 Uiso 1 1 calc R U . . .
C13 C 0.13847(16) 0.1900(3) 0.11738(14) 0.0436(5) Uani 1 1 d . . . . .
H13A H 0.1910 0.2835 0.1351 0.065 Uiso 1 1 calc R U . . .
H13B H 0.0838 0.2480 0.1269 0.065 Uiso 1 1 calc R U . . .
H13C H 0.1196 0.1543 0.0503 0.065 Uiso 1 1 calc R U . . .
C8 C 0.14789(16) -0.0286(3) 0.42942(15) 0.0437(5) Uani 1 1 d . . . . .
H8A H 0.2129 -0.0535 0.4756 0.065 Uiso 1 1 calc R U . . .
H8B H 0.1029 -0.1138 0.4428 0.065 Uiso 1 1 calc R U . . .
H8C H 0.1309 0.1064 0.4344 0.065 Uiso 1 1 calc R U . . .
C11 C 0.09132(15) -0.1407(3) 0.13491(15) 0.0439(5) Uani 1 1 d . . . . .
H11A H 0.0287 -0.0784 0.1218 0.053 Uiso 1 1 calc R U . . .
H11B H 0.0924 -0.1841 0.0734 0.053 Uiso 1 1 calc R U . . .
C9 C 0.08943(16) -0.2500(3) 0.28763(17) 0.0456(5) Uani 1 1 d . . . . .
H9A H 0.0207 -0.2294 0.2735 0.055 Uiso 1 1 calc R U . . .
H9B H 0.1122 -0.3545 0.3355 0.055 Uiso 1 1 calc R U . . .
C10 C 0.10086(16) -0.3140(3) 0.19764(18) 0.0499(6) Uani 1 1 d . . . . .
H10A H 0.1643 -0.3745 0.2137 0.060 Uiso 1 1 calc R U . . .
H10B H 0.0512 -0.4106 0.1638 0.060 Uiso 1 1 calc R U . . .

loop_
_atom_site_aniso_label
_atom_site_aniso_U_11
_atom_site_aniso_U_22
_atom_site_aniso_U_33
_atom_site_aniso_U_23
_atom_site_aniso_U_13
_atom_site_aniso_U_12
S1 0.0380(3) 0.0334(3) 0.0339(3) -0.00221(19) 0.0131(2) -0.0104(2)
N1 0.0380(9) 0.0305(8) 0.0385(9) -0.0043(7) 0.0196(7) -0.0077(7)
N2 0.0372(9) 0.0306(8) 0.0306(8) -0.0040(6) 0.0150(7) -0.0071(7)
N3 0.0345(8) 0.0279(8) 0.0336(8) -0.0028(6) 0.0143(7) -0.0048(7)
C5 0.0335(10) 0.0314(10) 0.0292(9) -0.0012(7) 0.0125(8) -0.0012(8)
C3 0.0304(9) 0.0278(9) 0.0331(10) 0.0011(7) 0.0120(8) 0.0000(7)
C4 0.0330(10) 0.0310(10) 0.0319(9) -0.0022(8) 0.0138(8) -0.0008(8)
C1 0.0279(9) 0.0274(9) 0.0342(9) 0.0027(8) 0.0118(8) 0.0012(7)
C6 0.0279(9) 0.0294(9) 0.0336(9) -0.0014(8) 0.0103(8) 0.0013(7)
C12 0.0343(10) 0.0329(10) 0.0334(10) -0.0047(8) 0.0112(8) -0.0007(8)
C7 0.0277(9) 0.0336(10) 0.0402(10) 0.0018(8) 0.0106(8) -0.0019(8)
C2 0.0485(12) 0.0387(11) 0.0381(11) -0.0075(9) 0.0230(9) -0.0135(9)
C14 0.0444(12) 0.0433(12) 0.0474(12) -0.0068(10) 0.0235(10) 0.0025(9)
C13 0.0470(12) 0.0455(12) 0.0339(10) -0.0001(9) 0.0107(9) 0.0030(10)
C8 0.0401(11) 0.0519(13) 0.0397(11) 0.0049(10) 0.0162(9) -0.0113(10)
C11 0.0404(11) 0.0449(12) 0.0430(11) -0.0139(10) 0.0120(9) -0.0036(10)
C9 0.0394(11) 0.0362(11) 0.0574(13) 0.0009(10) 0.0146(10) -0.0098(9)
C10 0.0425(12) 0.0367(11) 0.0667(15) -0.0133(11) 0.0171(11) -0.0076(10)

loop_
_atom_type_symbol
_atom_type_description
_atom_type_scat_dispersion_real
_atom_type_scat_dispersion_imag
_atom_type_scat_source
C C 0.0033 0.0016 'International Tables Vol C Tables 4.2.6.8 and 6.1.1.4'
H H 0.0000 0.0000 'International Tables Vol C Tables 4.2.6.8 and 6.1.1.4'
N N 0.0061 0.0033 'International Tables Vol C Tables 4.2.6.8 and 6.1.1.4'
S S 0.1246 0.1234 'International Tables Vol C Tables 4.2.6.8 and 6.1.1.4'

loop_
_geom_angle_atom_site_label_1
_geom_angle_atom_site_label_2
_geom_angle_atom_site_label_3
_geom_angle
_geom_angle_site_symmetry_1
_geom_angle_site_symmetry_3
C1 N1 H1A 120.0 . .
C1 N1 H1B 120.0 . .
H1A N1 H1B 120.0 . .
C1 N2 N3 119.16(15) . .
C1 N2 H2 120.4 . .
N3 N2 H2 120.4 . .
C3 N3 N2 118.62(16) . .
C4 C5 C6 130.61(18) . .
C4 C5 H5 114.7 . .
C6 C5 H5 114.7 . .
N3 C3 C4 114.53(17) . .
N3 C3 C2 123.64(17) . .
C4 C3 C2 121.80(17) . .
C5 C4 C3 124.79(18) . .
C5 C4 H4 117.6 . .
C3 C4 H4 117.6 . .
N1 C1 N2 118.27(16) . .
N1 C1 S1 121.91(14) . .
N2 C1 S1 119.81(14) . .
C7 C6 C5 117.70(17) . .
C7 C6 C12 121.54(17) . .
C5 C6 C12 120.75(16) . .
C13 C12 C14 109.59(17) . .
C13 C12 C11 105.26(16) . .
C14 C12 C11 109.50(17) . .
C13 C12 C6 111.83(16) . .
C14 C12 C6 110.78(16) . .
C11 C12 C6 109.72(17) . .
C6 C7 C9 123.80(19) . .
C6 C7 C8 123.75(18) . .
C9 C7 C8 112.45(17) . .
C3 C2 H2A 109.5 . .
C3 C2 H2B 109.5 . .
H2A C2 H2B 109.5 . .
C3 C2 H2C 109.5 . .
H2A C2 H2C 109.5 . .
H2B C2 H2C 109.5 . .
C12 C14 H14A 109.5 . .
C12 C14 H14B 109.5 . .
H14A C14 H14B 109.5 . .
C12 C14 H14C 109.5 . .
H14A C14 H14C 109.5 . .
H14B C14 H14C 109.5 . .
C12 C13 H13A 109.5 . .
C12 C13 H13B 109.5 . .
H13A C13 H13B 109.5 . .
C12 C13 H13C 109.5 . .
H13A C13 H13C 109.5 . .
H13B C13 H13C 109.5 . .
C7 C8 H8A 109.5 . .
C7 C8 H8B 109.5 . .
H8A C8 H8B 109.5 . .
C7 C8 H8C 109.5 . .
H8A C8 H8C 109.5 . .
H8B C8 H8C 109.5 . .
C10 C11 C12 112.84(17) . .
C10 C11 H11A 109.0 . .
C12 C11 H11A 109.0 . .
C10 C11 H11B 109.0 . .
C12 C11 H11B 109.0 . .
H11A C11 H11B 107.8 . .
C7 C9 C10 113.44(18) . .
C7 C9 H9A 108.9 . .
C10 C9 H9A 108.9 . .
C7 C9 H9B 108.9 . .
C10 C9 H9B 108.9 . .
H9A C9 H9B 107.7 . .
C11 C10 C9 108.94(18) . .
C11 C10 H10A 109.9 . .
C9 C10 H10A 109.9 . .
C11 C10 H10B 109.9 . .
C9 C10 H10B 109.9 . .
H10A C10 H10B 108.3 . .

loop_
_geom_bond_atom_site_label_1
_geom_bond_atom_site_label_2
_geom_bond_distance
_geom_bond_site_symmetry_2
S1 C1 1.6978(19) .
N1 C1 1.321(2) .
N1 H1A 0.8800 .
N1 H1B 0.8800 .
N2 C1 1.348(2) .
N2 N3 1.382(2) .
N2 H2 0.8800 .
N3 C3 1.300(2) .
C5 C4 1.344(3) .
C5 C6 1.463(3) .
C5 H5 0.9500 .
C3 C4 1.452(3) .
C3 C2 1.498(3) .
C4 H4 0.9500 .
C6 C7 1.355(3) .
C6 C12 1.543(3) .
C12 C13 1.535(3) .
C12 C14 1.537(3) .
C12 C11 1.539(3) .
C7 C9 1.506(3) .
C7 C8 1.517(3) .
C2 H2A 0.9800 .
C2 H2B 0.9800 .
C2 H2C 0.9800 .
C14 H14A 0.9800 .
C14 H14B 0.9800 .
C14 H14C 0.9800 .
C13 H13A 0.9800 .
C13 H13B 0.9800 .
C13 H13C 0.9800 .
C8 H8A 0.9800 .
C8 H8B 0.9800 .
C8 H8C 0.9800 .
C11 C10 1.505(3) .
C11 H11A 0.9900 .
C11 H11B 0.9900 .
C9 C10 1.512(3) .
C9 H9A 0.9900 .
C9 H9B 0.9900 .
C10 H10A 0.9900 .
C10 H10B 0.9900 .

loop_
_geom_hbond_atom_site_label_D
_geom_hbond_atom_site_label_H
_geom_hbond_atom_site_label_A
_geom_hbond_distance_DH
_geom_hbond_distance_HA
_geom_hbond_distance_DA
_geom_hbond_angle_DHA
_geom_hbond_site_symmetry_A
C2 H2A S1 0.98 2.97 3.459(2) 111.9 3_676
N2 H2 S1 0.88 2.71 3.5424(16) 157.2 3_676
N1 H1B N3 0.88 2.30 3.165(2) 166.2 2_655
N1 H1A S1 0.88 2.58 3.3172(17) 142.6 2_645

loop_
_geom_torsion_atom_site_label_1
_geom_torsion_atom_site_label_2
_geom_torsion_atom_site_label_3
_geom_torsion_atom_site_label_4
_geom_torsion
_geom_torsion_site_symmetry_1
_geom_torsion_site_symmetry_2
_geom_torsion_site_symmetry_3
_geom_torsion_site_symmetry_4
C1 N2 N3 C3 -177.26(17) . . . .
N2 N3 C3 C4 178.42(15) . . . .
N2 N3 C3 C2 0.0(3) . . . .
C6 C5 C4 C3 -179.70(18) . . . .
N3 C3 C4 C5 -179.72(18) . . . .
C2 C3 C4 C5 -1.3(3) . . . .
N3 N2 C1 N1 4.0(3) . . . .
N3 N2 C1 S1 -174.38(13) . . . .
C4 C5 C6 C7 168.4(2) . . . .
C4 C5 C6 C12 -10.6(3) . . . .
C7 C6 C12 C13 129.6(2) . . . .
C5 C6 C12 C13 -51.5(2) . . . .
C7 C6 C12 C14 -107.9(2) . . . .
C5 C6 C12 C14 71.0(2) . . . .
C7 C6 C12 C11 13.1(3) . . . .
C5 C6 C12 C11 -167.95(17) . . . .
C5 C6 C7 C9 -174.29(18) . . . .
C12 C6 C7 C9 4.6(3) . . . .
C5 C6 C7 C8 4.9(3) . . . .
C12 C6 C7 C8 -176.15(18) . . . .
C13 C12 C11 C10 -168.18(18) . . . .
C14 C12 C11 C10 74.1(2) . . . .
C6 C12 C11 C10 -47.7(2) . . . .
C6 C7 C9 C10 11.2(3) . . . .
C8 C7 C9 C10 -168.04(19) . . . .
C12 C11 C10 C9 64.2(2) . . . .
C7 C9 C10 C11 -43.9(2) . . . .
